data_4135340
loop_
_publ_author_name
'Bergman, Harrison M.'
'Kiel, Gavin R.'
'Witzke, Ryan J.'
'Nenon, David P.'
'Schwartzberg, Adam M.'
'Liu, Yi'
'Tilley, T. Don'

_publ_section_title
;
 Shape-Selective Synthesis of Pentacene Macrocycles and the Effect of
 Geometry on Singlet Fission.
;
_journal_issue 47
_journal_name_full 'Journal of the American Chemical Society'
_journal_page_first 19850
_journal_page_last 19855
_journal_paper_doi 10.1021/jacs.0c09941
_journal_volume 142
_journal_year 2020
_chemical_formula_moiety 'C128 H132 O4 Si4, 4(C7 H8)'
_chemical_formula_sum 'C156 H146 O4 Si4'
_chemical_formula_weight 2197.08
_space_group_crystal_system monoclinic
_space_group_IT_number 14
_space_group_name_Hall '-P 2ybc'
_space_group_name_H-M_alt 'P 1 21/c 1'
_atom_sites_solution_hydrogens geom
_atom_sites_solution_primary dual
_atom_sites_solution_secondary difmap
_audit_creation_date 2020-01-08
_audit_creation_method
;
Olex2 1.2
(compiled 2018.05.29 svn.r3508 for OlexSys, GUI svn.r5506)
;
_cell_angle_alpha 90
_cell_angle_beta 90.020(2)
_cell_angle_gamma 90
_cell_formula_units_Z 2
_cell_length_a 21.0146(9)
_cell_length_b 17.8252(8)
_cell_length_c 16.9580(7)
_cell_measurement_reflns_used 9750
_cell_measurement_temperature 100
_cell_measurement_theta_max 24.86
_cell_measurement_theta_min 2.31
_cell_volume 6352.3(5)
_computing_cell_refinement 'SAINT V8.38A Bruker-AXS, Madison WI'
_computing_data_collection 'Bruker APEX2 Bruker-AXS, Madison WI'
_computing_data_reduction 'SAINT V8.38A Bruker-AXS, Madison WI'
_computing_molecular_graphics 'Olex2 (Dolomanov et al., 2009)'
_computing_publication_material 'Bruker SHELXTL Bruker-AXS, Madison WI'
_computing_structure_refinement 'ShelXL (Sheldrick, 2015)'
_computing_structure_solution 'ShelXT (Sheldrick, 2015)'
_diffrn_ambient_temperature 100
_diffrn_detector_area_resol_mean 7.39
_diffrn_measured_fraction_theta_full 0.998
_diffrn_measured_fraction_theta_max 0.998
_diffrn_measurement_device_type 'Bruker D8 with PHOTON II detector'
_diffrn_measurement_method '\f and \w shutterless scans'
_diffrn_radiation_monochromator 'silicon 111'
_diffrn_radiation_type synchrotron
_diffrn_radiation_wavelength 0.7288
_diffrn_reflns_av_R_equivalents 0.0641
_diffrn_reflns_av_unetI/netI 0.0374
_diffrn_reflns_Laue_measured_fraction_full 0.998
_diffrn_reflns_Laue_measured_fraction_max 0.998
_diffrn_reflns_limit_h_max 24
_diffrn_reflns_limit_h_min -24
_diffrn_reflns_limit_k_max 20
_diffrn_reflns_limit_k_min -20
_diffrn_reflns_limit_l_max 19
_diffrn_reflns_limit_l_min -19
_diffrn_reflns_number 78979
_diffrn_reflns_point_group_measured_fraction_full 0.998
_diffrn_reflns_point_group_measured_fraction_max 0.998
_diffrn_reflns_theta_full 24.868
_diffrn_reflns_theta_max 24.868
_diffrn_reflns_theta_min 1.536
_diffrn_source
;
Advanced Light Source, station 12.2.1
;
_diffrn_standards_number 0
_exptl_absorpt_coefficient_mu 0.108
_exptl_absorpt_correction_T_max 0.7451
_exptl_absorpt_correction_T_min 0.6803
_exptl_absorpt_correction_type multi-scan
_exptl_absorpt_process_details 'SADABS-2016/2 - Bruker AXS, Madison WI'
_exptl_crystal_colour white
_exptl_crystal_colour_primary white
_exptl_crystal_density_diffrn 1.149
_exptl_crystal_description block
_exptl_crystal_F_000 2340
_exptl_crystal_size_max 0.04
_exptl_crystal_size_mid 0.04
_exptl_crystal_size_min 0.04
_refine_diff_density_max 0.743
_refine_diff_density_min -0.690
_refine_diff_density_rms 0.062
_refine_ls_extinction_method none
_refine_ls_goodness_of_fit_ref 1.038
_refine_ls_hydrogen_treatment constr
_refine_ls_matrix_type full
_refine_ls_number_parameters 786
_refine_ls_number_reflns 10213
_refine_ls_number_restraints 12
_refine_ls_restrained_S_all 1.039
_refine_ls_R_factor_all 0.0840
_refine_ls_R_factor_gt 0.0644
_refine_ls_shift/su_max 0.000
_refine_ls_shift/su_mean 0.000
_refine_ls_structure_factor_coef Fsqd
_refine_ls_weighting_details 'w=1/[\s^2^(Fo^2^)+(0.0665P)^2^+10.8873P] where P=(Fo^2^+2Fc^2^)/3'
_refine_ls_weighting_scheme calc
_refine_ls_wR_factor_gt 0.1551
_refine_ls_wR_factor_ref 0.1687
_reflns_Friedel_coverage 0.000
_reflns_number_gt 8016
_reflns_number_total 10213
_reflns_threshold_expression 'I > 2\s(I)'
_cod_data_source_file ja0c09941_si_003.cif
_cod_data_source_block hb52318f
_cod_depositor_comments 'Adding full bibliography for 4135339--4135341.cif.'
_cod_database_code 4135340
_shelx_shelxl_version_number 2014/7
_shelx_space_group_comment
;
The symmetry employed for this shelxl refinement is uniquely defined
by the following loop, which should always be used as a source of
symmetry information in preference to the above space-group names.
They are only intended as comments.
;
_olex2_refinement_description
;
1. Fixed Uiso
 At 1.2 times of:
  All C(H) groups, All C(H,H) groups
 At 1.5 times of:
  All C(H,H,H) groups
2. Uiso/Uaniso restraints and constraints
Uanis(C64) \\sim Ueq, Uanis(C68) \\sim Ueq: with sigma of 0.01 and sigma for
terminal atoms of 0.02
3. Others
 Fixed Sof: C65(0.5) H65A(0.5) H65B(0.5) C67(0.5) H67A(0.5) H67B(0.5) C63(0.5)
 H63A(0.5) H63B(0.5) C62(0.5) H62A(0.5) H62B(0.5) C66(0.5) H66A(0.5) H66B(0.5)
 C61(0.5) H61A(0.5) H61B(0.5) C68(0.5) H68A(0.5) H68B(0.5) H68C(0.5) C64(0.5)
 H64A(0.5) H64B(0.5) H64C(0.5)
4.a Secondary CH2 refined with riding coordinates:
 C41(H41A,H41B), C42(H42A,H42B), C43(H43A,H43B), C65(H65A,H65B), C67(H67A,
 H67B), C63(H63A,H63B), C62(H62A,H62B), C66(H66A,H66B), C61(H61A,H61B)
4.b Aromatic/amide H refined with riding coordinates:
 C15(H15), C7(H7), C18(H18), C10(H10), C50(H50), C36(H36), C26(H26), C48(H48),
 C13(H13), C29(H29), C35(H35), C11(H11), C27(H27), C22(H22), C21(H21), C20(H20),
  C12(H12), C19(H19), C14(H14), C33(H33), C38(H38), C47(H47), C51(H51),
 C54(H54), C53(H53), C30(H30), C32(H32), C57(H57), C56(H56), C58(H58), C70(H70),
  C77(H77), C72(H72), C74(H74), C78(H78), C73(H73), C71(H71), C79(H79),
 C80(H80), C81(H81)
4.c Idealised Me refined as rotating group:
 C23(H23A,H23B,H23C), C24(H24A,H24B,H24C), C40(H40A,H40B,H40C), C39(H39A,H39B,
 H39C), C44(H44A,H44B,H44C), C75(H75A,H75B,H75C), C59(H59A,H59B,H59C), C60(H60A,
 H60B,H60C), C82(H82A,H82B,H82C), C68(H68A,H68B,H68C), C64(H64A,H64B,H64C)
;
_olex2_submission_special_instructions 'No special instructions were received'

loop_
_space_group_symop_operation_xyz
'x, y, z'
'-x, y+1/2, -z+1/2'
'-x, -y, -z'
'x, -y-1/2, z-1/2'

loop_
_atom_site_label
_atom_site_type_symbol
_atom_site_fract_x
_atom_site_fract_y
_atom_site_fract_z
_atom_site_U_iso_or_equiv
_atom_site_adp_type
_atom_site_occupancy
_atom_site_site_symmetry_order
_atom_site_calc_flag
_atom_site_refinement_flags_posn
_atom_site_refinement_flags_adp
_atom_site_refinement_flags_occupancy
_atom_site_disorder_assembly
_atom_site_disorder_group
Si2 Si 0.64471(4) 0.64820(5) 0.26201(5) 0.0290(2) Uani 1 1 d . . . . .
Si1 Si 0.44464(5) 0.69045(7) 0.60422(6) 0.0508(3) Uani 1 1 d . . . . .
O2 O 0.97349(9) 0.64751(11) 0.78084(11) 0.0220(4) Uani 1 1 d . . . . .
O1 O 0.91161(9) 0.36336(11) 0.89715(11) 0.0227(4) Uani 1 1 d . . . . .
C5 C 0.97472(12) 0.51169(16) 0.76429(15) 0.0185(6) Uani 1 1 d . . . . .
C15 C 1.02583(13) 0.51930(17) 0.71397(16) 0.0215(6) Uani 1 1 d . . . . .
H15 H 1.0365 0.5668 0.6955 0.026 Uiso 1 1 calc R . . . .
C2 C 0.89638(12) 0.49852(16) 0.90154(16) 0.0195(6) Uani 1 1 d . . . . .
C6 C 0.95818(12) 0.43916(15) 0.79193(15) 0.0185(6) Uani 1 1 d . . . . .
C49 C 0.33594(13) 0.63018(17) 0.31808(16) 0.0222(6) Uani 1 1 d . . . . .
C3 C 0.91167(12) 0.57059(16) 0.87233(16) 0.0191(6) Uani 1 1 d . . . . .
C25 C 0.88115(12) 0.59214(15) 0.73007(16) 0.0186(6) Uani 1 1 d . . . . .
C1 C 0.90287(13) 0.42949(16) 0.84917(16) 0.0204(6) Uani 1 1 d . . . . .
C8 C 0.86528(12) 0.55415(16) 1.02696(16) 0.0217(6) Uani 1 1 d . . . . .
C4 C 0.93603(12) 0.58013(16) 0.78843(16) 0.0198(6) Uani 1 1 d . . . . .
C9 C 0.87922(12) 0.62628(17) 0.99716(16) 0.0216(6) Uani 1 1 d . . . . .
C17 C 1.04471(12) 0.38461(16) 0.71558(16) 0.0211(6) Uani 1 1 d . . . . .
C7 C 0.87406(12) 0.49175(17) 0.97758(16) 0.0216(6) Uani 1 1 d . . . . .
H7 H 0.8645 0.4442 0.9969 0.026 Uiso 1 1 calc R . . . .
C31 C 0.73034(13) 0.62206(16) 0.56115(16) 0.0219(6) Uani 1 1 d . . . . .
C28 C 0.78296(13) 0.61130(16) 0.61878(16) 0.0209(6) Uani 1 1 d . . . . .
C52 C 0.27573(13) 0.61641(16) 0.27414(17) 0.0228(6) Uani 1 1 d . . . . .
C18 C 0.99197(12) 0.37787(16) 0.76631(16) 0.0208(6) Uani 1 1 d . . . . .
H18 H 0.9796 0.3304 0.7830 0.025 Uiso 1 1 calc R . . . .
C34 C 0.62683(13) 0.64538(17) 0.45864(16) 0.0232(6) Uani 1 1 d . . . . .
C55 C 0.16015(12) 0.58684(16) 0.19487(16) 0.0201(6) Uani 1 1 d . . . . .
C37 C 0.57004(13) 0.65934(16) 0.40739(17) 0.0234(6) Uani 1 1 d . . . . .
C10 C 0.90232(13) 0.63249(17) 0.91899(16) 0.0224(6) Uani 1 1 d . . . . .
H10 H 0.9114 0.6798 0.8988 0.027 Uiso 1 1 calc R . . . .
C50 C 0.34435(13) 0.69472(18) 0.36288(18) 0.0280(7) Uani 1 1 d . . . . .
H50 H 0.3119 0.7302 0.3650 0.034 Uiso 1 1 calc R . . . .
C16 C 1.06235(12) 0.45741(16) 0.68965(16) 0.0211(6) Uani 1 1 d . . . . .
C36 C 0.72799(13) 0.68460(17) 0.51204(17) 0.0247(7) Uani 1 1 d . . . . .
H36 H 0.7611 0.7192 0.5130 0.030 Uiso 1 1 calc R . . . .
C26 C 0.81781(13) 0.58748(16) 0.75217(17) 0.0234(6) Uani 1 1 d . . . . .
H26 H 0.8075 0.5787 0.8047 0.028 Uiso 1 1 calc R . . . .
C48 C 0.38529(13) 0.57837(17) 0.31664(18) 0.0262(7) Uani 1 1 d . . . . .
H48 H 0.3811 0.5349 0.2867 0.031 Uiso 1 1 calc R . . . .
C13 C 0.85031(13) 0.68085(18) 1.12235(17) 0.0266(7) Uani 1 1 d . . . . .
H13 H 0.8452 0.7227 1.1545 0.032 Uiso 1 1 calc R . . . .
C29 C 0.84673(13) 0.61837(17) 0.59733(17) 0.0250(7) Uani 1 1 d . . . . .
H29 H 0.8571 0.6301 0.5455 0.030 Uiso 1 1 calc R . . . .
C35 C 0.67684(13) 0.69583(17) 0.46176(17) 0.0250(7) Uani 1 1 d . . . . .
H35 H 0.6761 0.7380 0.4295 0.030 Uiso 1 1 calc R . . . .
C11 C 0.84354(13) 0.54708(18) 1.10597(17) 0.0267(7) Uani 1 1 d . . . . .
H11 H 0.8340 0.4999 1.1262 0.032 Uiso 1 1 calc R . . . .
C46 C 0.44895(13) 0.65513(17) 0.40436(16) 0.0227(6) Uani 1 1 d . . . . .
C27 C 0.76962(13) 0.59572(17) 0.69699(17) 0.0257(7) Uani 1 1 d . . . . .
H27 H 0.7275 0.5907 0.7129 0.031 Uiso 1 1 calc R . . . .
C22 C 1.08141(13) 0.32234(17) 0.69097(17) 0.0228(6) Uani 1 1 d . . . . .
H22 H 1.0699 0.2742 0.7067 0.027 Uiso 1 1 calc R . . . .
C21 C 1.13383(13) 0.33260(17) 0.64409(17) 0.0263(7) Uani 1 1 d . . . . .
H21 H 1.1579 0.2914 0.6285 0.032 Uiso 1 1 calc R . . . .
C20 C 1.15148(13) 0.40460(17) 0.61942(17) 0.0263(7) Uani 1 1 d . . . . .
H20 H 1.1873 0.4108 0.5878 0.032 Uiso 1 1 calc R . . . .
C45 C 0.50831(13) 0.66826(17) 0.45067(17) 0.0235(6) Uani 1 1 d . . . . .
C12 C 0.83660(13) 0.60901(18) 1.15210(17) 0.0274(7) Uani 1 1 d . . . . .
H12 H 0.8226 0.6038 1.2038 0.033 Uiso 1 1 calc R . . . .
C19 C 1.11669(13) 0.46562(17) 0.64130(17) 0.0247(7) Uani 1 1 d . . . . .
H19 H 1.1288 0.5131 0.6243 0.030 Uiso 1 1 calc R . . . .
C14 C 0.87096(13) 0.68946(17) 1.04678(17) 0.0244(7) Uani 1 1 d . . . . .
H14 H 0.8797 0.7372 1.0276 0.029 Uiso 1 1 calc R . . . .
C33 C 0.62999(14) 0.58199(18) 0.50655(18) 0.0289(7) Uani 1 1 d . . . . .
H33 H 0.5973 0.5469 0.5048 0.035 Uiso 1 1 calc R . . . .
C38 C 0.57474(13) 0.66489(17) 0.32859(17) 0.0264(7) Uani 1 1 d . . . . .
H38 H 0.5375 0.6792 0.3030 0.032 Uiso 1 1 calc R . . . .
C47 C 0.44079(13) 0.59039(17) 0.35913(17) 0.0261(7) Uani 1 1 d . . . . .
H47 H 0.4731 0.5548 0.3575 0.031 Uiso 1 1 calc R . . . .
C51 C 0.40002(13) 0.70705(17) 0.40424(18) 0.0267(7) Uani 1 1 d . . . . .
H51 H 0.4047 0.7513 0.4327 0.032 Uiso 1 1 calc R . . . .
C54 C 0.21860(13) 0.57315(18) 0.15923(17) 0.0270(7) Uani 1 1 d . . . . .
H54 H 0.2196 0.5541 0.1082 0.032 Uiso 1 1 calc R . . . .
C53 C 0.27509(13) 0.58719(18) 0.19805(17) 0.0275(7) Uani 1 1 d . . . . .
H53 H 0.3134 0.5769 0.1729 0.033 Uiso 1 1 calc R . . . .
C30 C 0.89467(13) 0.60818(17) 0.65182(17) 0.0251(7) Uani 1 1 d . . . . .
H30 H 0.9369 0.6122 0.6358 0.030 Uiso 1 1 calc R . . . .
C23 C 1.02901(13) 0.65236(18) 0.82960(18) 0.0274(7) Uani 1 1 d . . . . .
H23A H 1.0663 0.6445 0.7980 0.041 Uiso 1 1 calc GR . . . .
H23B H 1.0270 0.6147 0.8700 0.041 Uiso 1 1 calc GR . . . .
H23C H 1.0310 0.7011 0.8535 0.041 Uiso 1 1 calc GR . . . .
C32 C 0.68096(14) 0.57050(17) 0.55658(18) 0.0278(7) Uani 1 1 d . . . . .
H32 H 0.6822 0.5276 0.5877 0.033 Uiso 1 1 calc R . . . .
C24 C 0.96822(13) 0.36330(18) 0.94463(17) 0.0269(7) Uani 1 1 d . . . . .
H24A H 1.0041 0.3497 0.9126 0.040 Uiso 1 1 calc GR . . . .
H24B H 0.9636 0.3277 0.9868 0.040 Uiso 1 1 calc GR . . . .
H24C H 0.9748 0.4125 0.9662 0.040 Uiso 1 1 calc GR . . . .
C57 C 0.21740(14) 0.6318(2) 0.30863(19) 0.0353(8) Uani 1 1 d . . . . .
H57 H 0.2163 0.6529 0.3588 0.042 Uiso 1 1 calc R . . . .
C56 C 0.16071(14) 0.6165(2) 0.27005(19) 0.0333(8) Uani 1 1 d . . . . .
H56 H 0.1223 0.6264 0.2953 0.040 Uiso 1 1 calc R . . . .
C58 C 0.50753(14) 0.68767(18) 0.52716(18) 0.0303(7) Uani 1 1 d . . . . .
H58 H 0.5471 0.7031 0.5457 0.036 Uiso 1 1 calc R . . . .
C41 C 0.61198(15) 0.6329(2) 0.16045(19) 0.0364(8) Uani 1 1 d . . . . .
H41A H 0.5827 0.5909 0.1619 0.044 Uiso 1 1 calc R . . . .
H41B H 0.5879 0.6770 0.1450 0.044 Uiso 1 1 calc R . . . .
C42 C 0.66301(16) 0.6175(2) 0.0976(2) 0.0387(8) Uani 1 1 d . . . . .
H42A H 0.6915 0.6603 0.0952 0.046 Uiso 1 1 calc R . . . .
H42B H 0.6879 0.5745 0.1141 0.046 Uiso 1 1 calc R . . . .
C40 C 0.69932(16) 0.7307(2) 0.2576(2) 0.0424(9) Uani 1 1 d . . . . .
H40A H 0.6749 0.7756 0.2498 0.064 Uiso 1 1 calc GR . . . .
H40B H 0.7285 0.7245 0.2146 0.064 Uiso 1 1 calc GR . . . .
H40C H 0.7226 0.7344 0.3061 0.064 Uiso 1 1 calc GR . . . .
C70 C 0.12845(18) 0.5730(2) 0.4681(2) 0.0466(9) Uani 1 1 d . . . . .
H70 H 0.1566 0.5398 0.4441 0.056 Uiso 1 1 calc R . . . .
C39 C 0.68733(15) 0.5616(2) 0.2936(2) 0.0378(8) Uani 1 1 d . . . . .
H39A H 0.7057 0.5694 0.3448 0.057 Uiso 1 1 calc GR . . . .
H39B H 0.7204 0.5504 0.2564 0.057 Uiso 1 1 calc GR . . . .
H39C H 0.6579 0.5205 0.2958 0.057 Uiso 1 1 calc GR . . . .
C69 C 0.15148(18) 0.6261(2) 0.5171(2) 0.0473(9) Uani 1 1 d . . . . .
C77 C 0.19435(17) 0.8158(2) 0.3912(2) 0.0491(10) Uani 1 1 d . . . . .
H77 H 0.1568 0.7882 0.3903 0.059 Uiso 1 1 calc R . . . .
C43 C 0.63738(18) 0.6027(2) 0.0153(2) 0.0460(9) Uani 1 1 d . . . . .
H43A H 0.6130 0.6458 -0.0021 0.055 Uiso 1 1 calc R . . . .
H43B H 0.6090 0.5598 0.0170 0.055 Uiso 1 1 calc R . . . .
C72 C 0.02184(17) 0.6141(2) 0.4874(2) 0.0444(9) Uani 1 1 d . . . . .
H72 H -0.0215 0.6099 0.4769 0.053 Uiso 1 1 calc R . . . .
C74 C 0.10779(19) 0.6755(2) 0.5546(2) 0.0477(9) Uani 1 1 d . . . . .
H74 H 0.1221 0.7122 0.5894 0.057 Uiso 1 1 calc R . . . .
C78 C 0.22262(19) 0.8304(2) 0.4621(2) 0.0502(10) Uani 1 1 d . . . . .
H78 H 0.2049 0.8127 0.5088 0.060 Uiso 1 1 calc R . . . .
C73 C 0.04377(19) 0.6680(2) 0.5382(2) 0.0519(10) Uani 1 1 d . . . . .
H73 H 0.0149 0.7003 0.5622 0.062 Uiso 1 1 calc R . . . .
C71 C 0.06396(18) 0.5668(2) 0.4526(2) 0.0482(9) Uani 1 1 d . . . . .
H71 H 0.0494 0.5300 0.4181 0.058 Uiso 1 1 calc R . . . .
C44 C 0.69037(19) 0.5873(2) -0.0438(2) 0.0503(10) Uani 1 1 d . . . . .
H44A H 0.6722 0.5776 -0.0947 0.076 Uiso 1 1 calc GR . . . .
H44B H 0.7145 0.5445 -0.0270 0.076 Uiso 1 1 calc GR . . . .
H44C H 0.7178 0.6303 -0.0470 0.076 Uiso 1 1 calc GR . . . .
C75 C 0.2206(2) 0.6292(3) 0.5355(3) 0.0601(11) Uani 1 1 d . . . . .
H75A H 0.2316 0.5884 0.5699 0.090 Uiso 1 1 calc GR . . . .
H75B H 0.2304 0.6759 0.5609 0.090 Uiso 1 1 calc GR . . . .
H75C H 0.2446 0.6252 0.4875 0.090 Uiso 1 1 calc GR . . . .
C79 C 0.2784(2) 0.8721(3) 0.4628(3) 0.0733(15) Uani 1 1 d . . . . .
H79 H 0.2994 0.8826 0.5098 0.088 Uiso 1 1 calc R . . . .
C80 C 0.3023(3) 0.8983(3) 0.3896(6) 0.105(3) Uani 1 1 d . . . . .
H80 H 0.3387 0.9279 0.3880 0.126 Uiso 1 1 calc R . . . .
C76 C 0.2192(3) 0.8403(3) 0.3223(3) 0.0766(16) Uani 1 1 d . . . . .
C81 C 0.2719(4) 0.8798(3) 0.3221(5) 0.103(3) Uani 1 1 d . . . . .
H81 H 0.2888 0.8956 0.2742 0.124 Uiso 1 1 calc R . . . .
C65 C 0.4979(6) 0.6570(8) 0.6954(7) 0.046(3) Uani 0.5 1 d . . P A -1
H65A H 0.5224 0.6137 0.6787 0.055 Uiso 0.5 1 calc R . P A -1
H65B H 0.5279 0.6967 0.7075 0.055 Uiso 0.5 1 calc R . P A -1
C59 C 0.3845(2) 0.6160(4) 0.5887(3) 0.0884(19) Uani 1 1 d . . . . .
H59A H 0.3635 0.6239 0.5391 0.133 Uiso 1 1 calc GR . . . .
H59B H 0.3538 0.6175 0.6306 0.133 Uiso 1 1 calc GR . . . .
H59C H 0.4051 0.5679 0.5884 0.133 Uiso 1 1 calc GR . . . .
C60 C 0.4097(4) 0.7848(4) 0.6145(4) 0.132(3) Uani 1 1 d . . . . .
H60A H 0.4420 0.8220 0.6055 0.198 Uiso 1 1 calc GR . . . .
H60B H 0.3928 0.7906 0.6668 0.198 Uiso 1 1 calc GR . . . .
H60C H 0.3762 0.7910 0.5766 0.198 Uiso 1 1 calc GR . . . .
C82 C 0.1910(4) 0.8213(6) 0.2424(3) 0.183(5) Uani 1 1 d . . . . .
H82A H 0.2181 0.7859 0.2160 0.274 Uiso 1 1 calc GR . . . .
H82B H 0.1878 0.8661 0.2113 0.274 Uiso 1 1 calc GR . . . .
H82C H 0.1495 0.7999 0.2494 0.274 Uiso 1 1 calc GR . . . .
C67 C 0.4996(4) 0.6117(6) 0.8479(5) 0.053(2) Uani 0.5 1 d . . P A -1
H67A H 0.5333 0.5786 0.8300 0.064 Uiso 0.5 1 calc R . P A -1
H67B H 0.5206 0.6567 0.8669 0.064 Uiso 0.5 1 calc R . P A -1
C63 C 0.5438(6) 0.6046(7) 0.7990(6) 0.087(4) Uani 0.5 1 d . . P A -2
H63A H 0.5895 0.5996 0.7926 0.104 Uiso 0.5 1 calc R . P A -2
H63B H 0.5351 0.6497 0.8291 0.104 Uiso 0.5 1 calc R . P A -2
C62 C 0.5089(6) 0.6079(7) 0.7140(6) 0.089(4) Uani 0.5 1 d . . P A -2
H62A H 0.5400 0.5991 0.6727 0.106 Uiso 0.5 1 calc R . P A -2
H62B H 0.4772 0.5684 0.7110 0.106 Uiso 0.5 1 calc R . P A -2
C66 C 0.4633(5) 0.6366(7) 0.7706(5) 0.075(3) Uani 0.5 1 d . . P A -1
H66A H 0.4341 0.5963 0.7574 0.091 Uiso 0.5 1 calc R . P A -1
H66B H 0.4374 0.6795 0.7847 0.091 Uiso 0.5 1 calc R . P A -1
C61 C 0.4765(6) 0.6842(8) 0.7000(8) 0.047(3) Uani 0.5 1 d . . P A -2
H61A H 0.5073 0.7240 0.7077 0.056 Uiso 0.5 1 calc R . P A -2
H61B H 0.4427 0.6910 0.7383 0.056 Uiso 0.5 1 calc R . P A -2
C68 C 0.4809(8) 0.5859(9) 0.8986(12) 0.139(6) Uani 0.5 1 d . U P A -1
H68A H 0.4610 0.5393 0.8841 0.209 Uiso 0.5 1 calc GR . P A -1
H68B H 0.4499 0.6183 0.9224 0.209 Uiso 0.5 1 calc GR . P A -1
H68C H 0.5146 0.5763 0.9355 0.209 Uiso 0.5 1 calc GR . P A -1
C64 C 0.5250(13) 0.5574(15) 0.8273(16) 0.209(11) Uani 0.5 1 d . U P A -2
H64A H 0.5182 0.5182 0.7893 0.314 Uiso 0.5 1 calc GR . P A -2
H64B H 0.4852 0.5704 0.8515 0.314 Uiso 0.5 1 calc GR . P A -2
H64C H 0.5542 0.5404 0.8669 0.314 Uiso 0.5 1 calc GR . P A -2

loop_
_atom_site_aniso_label
_atom_site_aniso_U_11
_atom_site_aniso_U_22
_atom_site_aniso_U_33
_atom_site_aniso_U_23
_atom_site_aniso_U_13
_atom_site_aniso_U_12
Si2 0.0186(4) 0.0414(5) 0.0269(5) 0.0037(4) 0.0013(3) -0.0015(4)
Si1 0.0437(6) 0.0794(8) 0.0294(5) -0.0095(5) 0.0100(4) -0.0039(6)
O2 0.0168(10) 0.0243(11) 0.0249(11) 0.0010(8) -0.0032(8) -0.0023(8)
O1 0.0182(10) 0.0258(11) 0.0241(11) 0.0029(8) -0.0032(8) -0.0033(8)
C5 0.0137(13) 0.0256(15) 0.0162(14) -0.0006(11) -0.0051(11) 0.0002(11)
C15 0.0175(14) 0.0274(16) 0.0195(15) 0.0025(12) -0.0050(11) -0.0021(12)
C2 0.0125(13) 0.0277(16) 0.0184(15) -0.0003(12) -0.0051(11) -0.0013(12)
C6 0.0119(13) 0.0250(15) 0.0185(14) -0.0016(12) -0.0067(11) -0.0024(11)
C49 0.0153(14) 0.0310(17) 0.0204(15) 0.0017(12) 0.0003(11) -0.0031(12)
C3 0.0108(13) 0.0282(16) 0.0184(14) 0.0015(12) -0.0044(11) 0.0016(11)
C25 0.0165(14) 0.0192(15) 0.0202(15) 0.0000(11) -0.0016(11) 0.0013(11)
C1 0.0160(14) 0.0233(15) 0.0217(15) 0.0033(12) -0.0018(11) -0.0018(11)
C8 0.0130(13) 0.0318(17) 0.0203(15) -0.0004(12) -0.0050(11) -0.0013(12)
C4 0.0163(14) 0.0235(15) 0.0197(15) 0.0007(12) -0.0010(11) -0.0010(12)
C9 0.0121(13) 0.0325(17) 0.0203(15) -0.0014(12) -0.0050(11) 0.0025(12)
C17 0.0143(13) 0.0290(16) 0.0200(15) -0.0017(12) -0.0062(11) 0.0000(12)
C7 0.0157(14) 0.0274(16) 0.0217(15) 0.0025(12) -0.0044(11) -0.0049(12)
C31 0.0171(14) 0.0281(16) 0.0204(15) 0.0010(12) -0.0008(11) 0.0030(12)
C28 0.0172(14) 0.0229(15) 0.0226(15) -0.0001(12) -0.0018(11) 0.0011(12)
C52 0.0163(14) 0.0282(16) 0.0239(16) -0.0012(12) -0.0001(11) -0.0033(12)
C18 0.0178(14) 0.0228(15) 0.0219(15) -0.0002(12) -0.0039(11) -0.0038(12)
C34 0.0170(14) 0.0315(17) 0.0212(15) 0.0004(13) -0.0028(11) 0.0001(12)
C55 0.0151(14) 0.0232(15) 0.0220(15) -0.0012(12) -0.0014(11) -0.0038(11)
C37 0.0156(14) 0.0284(16) 0.0262(16) 0.0013(13) -0.0043(12) -0.0034(12)
C10 0.0172(14) 0.0279(16) 0.0221(15) 0.0025(12) -0.0040(11) 0.0022(12)
C50 0.0149(14) 0.0341(18) 0.0349(18) -0.0051(14) -0.0015(12) 0.0027(13)
C16 0.0153(14) 0.0280(16) 0.0200(14) -0.0018(12) -0.0049(11) -0.0001(12)
C36 0.0167(14) 0.0297(17) 0.0277(16) 0.0004(13) -0.0020(12) -0.0045(12)
C26 0.0192(14) 0.0301(17) 0.0210(15) -0.0003(12) -0.0016(12) 0.0050(12)
C48 0.0224(15) 0.0271(16) 0.0291(16) -0.0024(13) -0.0017(12) -0.0048(13)
C13 0.0171(14) 0.0364(18) 0.0262(16) -0.0036(14) -0.0017(12) 0.0041(13)
C29 0.0232(15) 0.0310(17) 0.0207(15) 0.0029(13) -0.0006(12) 0.0003(13)
C35 0.0204(15) 0.0287(17) 0.0260(16) 0.0039(13) -0.0022(12) 0.0002(13)
C11 0.0200(15) 0.0377(18) 0.0223(16) 0.0023(13) -0.0006(12) -0.0047(13)
C46 0.0171(14) 0.0308(17) 0.0202(15) -0.0003(12) 0.0006(11) -0.0059(12)
C27 0.0157(14) 0.0334(17) 0.0281(17) -0.0001(13) 0.0001(12) 0.0025(13)
C22 0.0190(14) 0.0232(15) 0.0261(16) -0.0030(12) -0.0034(12) 0.0001(12)
C21 0.0207(15) 0.0317(17) 0.0266(16) -0.0091(13) -0.0023(12) 0.0046(13)
C20 0.0170(14) 0.0376(18) 0.0242(16) -0.0020(13) -0.0004(12) -0.0008(13)
C45 0.0183(14) 0.0284(16) 0.0239(16) 0.0021(12) -0.0024(12) -0.0012(12)
C12 0.0167(14) 0.045(2) 0.0208(15) -0.0035(14) 0.0006(12) -0.0019(13)
C19 0.0201(15) 0.0302(17) 0.0238(16) 0.0025(13) -0.0007(12) -0.0011(13)
C14 0.0164(14) 0.0282(17) 0.0287(17) -0.0017(13) -0.0031(12) 0.0035(12)
C33 0.0213(15) 0.0329(18) 0.0326(17) 0.0023(14) -0.0045(13) -0.0066(13)
C38 0.0154(14) 0.0375(18) 0.0264(17) 0.0056(14) -0.0036(12) -0.0020(13)
C47 0.0182(15) 0.0298(17) 0.0302(17) 0.0006(13) -0.0024(12) 0.0022(12)
C51 0.0172(15) 0.0323(17) 0.0306(17) -0.0079(13) -0.0025(12) -0.0021(13)
C54 0.0207(15) 0.0375(18) 0.0227(16) -0.0065(13) -0.0011(12) -0.0010(13)
C53 0.0164(14) 0.0386(18) 0.0276(17) -0.0061(14) 0.0025(12) -0.0014(13)
C30 0.0165(14) 0.0305(17) 0.0283(17) 0.0031(13) 0.0004(12) 0.0020(12)
C23 0.0179(14) 0.0345(18) 0.0297(17) -0.0042(14) -0.0040(12) -0.0057(13)
C32 0.0254(16) 0.0297(17) 0.0282(16) 0.0074(13) -0.0057(13) -0.0015(13)
C24 0.0226(15) 0.0316(17) 0.0265(16) 0.0051(13) -0.0083(12) 0.0007(13)
C57 0.0197(16) 0.058(2) 0.0286(17) -0.0180(16) 0.0000(13) -0.0018(15)
C56 0.0133(14) 0.053(2) 0.0332(18) -0.0140(16) 0.0024(12) -0.0008(14)
C58 0.0218(15) 0.0411(19) 0.0281(17) -0.0037(14) -0.0046(13) -0.0016(14)
C41 0.0267(17) 0.049(2) 0.0336(19) 0.0019(16) 0.0000(14) 0.0006(15)
C42 0.0325(18) 0.047(2) 0.0364(19) 0.0028(16) 0.0021(15) 0.0015(16)
C40 0.0328(19) 0.050(2) 0.044(2) 0.0004(17) 0.0097(16) -0.0054(16)
C70 0.051(2) 0.050(2) 0.040(2) 0.0036(18) 0.0063(17) 0.0008(19)
C39 0.0256(17) 0.050(2) 0.0376(19) 0.0021(16) 0.0051(14) 0.0036(15)
C69 0.044(2) 0.053(2) 0.045(2) 0.0149(19) 0.0032(17) -0.0063(18)
C77 0.033(2) 0.065(3) 0.049(2) 0.002(2) 0.0041(17) 0.0191(18)
C43 0.046(2) 0.059(2) 0.034(2) 0.0002(17) -0.0013(16) 0.0015(19)
C72 0.0356(19) 0.052(2) 0.046(2) 0.0044(18) -0.0014(16) -0.0059(17)
C74 0.060(3) 0.035(2) 0.048(2) 0.0010(17) -0.0071(19) -0.0087(18)
C78 0.051(2) 0.049(2) 0.050(2) -0.0010(19) 0.0082(19) 0.023(2)
C73 0.051(2) 0.043(2) 0.062(3) 0.004(2) 0.016(2) -0.0025(19)
C71 0.050(2) 0.056(2) 0.039(2) -0.0011(18) -0.0002(17) -0.0013(19)
C44 0.059(2) 0.056(2) 0.036(2) -0.0026(18) 0.0056(18) 0.017(2)
C75 0.058(3) 0.069(3) 0.054(3) 0.005(2) -0.008(2) 0.000(2)
C79 0.054(3) 0.069(3) 0.097(4) -0.045(3) -0.014(3) 0.026(2)
C80 0.063(3) 0.038(3) 0.213(8) -0.041(4) 0.075(5) -0.007(2)
C76 0.077(3) 0.096(4) 0.056(3) 0.031(3) 0.024(3) 0.052(3)
C81 0.141(6) 0.044(3) 0.125(6) 0.020(3) 0.081(5) 0.032(4)
C65 0.050(8) 0.058(10) 0.029(5) -0.004(6) 0.003(6) -0.016(6)
C59 0.060(3) 0.159(6) 0.046(3) 0.008(3) 0.007(2) -0.050(3)
C60 0.161(7) 0.141(6) 0.093(5) -0.013(4) 0.066(4) 0.075(5)
C82 0.173(7) 0.329(13) 0.046(3) 0.022(5) 0.005(4) 0.177(8)
C67 0.047(5) 0.087(7) 0.026(4) -0.014(4) -0.009(4) 0.001(5)
C63 0.104(9) 0.095(9) 0.061(7) 0.025(6) -0.002(6) 0.049(8)
C62 0.144(11) 0.077(8) 0.044(6) 0.009(5) 0.023(6) 0.061(8)
C66 0.070(6) 0.102(8) 0.054(6) -0.006(5) 0.001(5) -0.013(6)
C61 0.052(8) 0.057(8) 0.031(5) -0.009(5) 0.007(5) 0.011(5)
C68 0.111(11) 0.112(11) 0.194(15) -0.036(11) -0.037(11) 0.032(9)
C64 0.220(18) 0.229(19) 0.178(17) -0.026(15) -0.028(14) -0.027(16)

loop_
_atom_type_symbol
_atom_type_description
_atom_type_scat_dispersion_real
_atom_type_scat_dispersion_imag
_atom_type_scat_source
C C 0.0037 0.0017 'International Tables Vol C Tables 4.2.6.8 and 6.1.1.4'
H H 0.0000 0.0000 'International Tables Vol C Tables 4.2.6.8 and 6.1.1.4'
O O 0.0123 0.0065 'International Tables Vol C Tables 4.2.6.8 and 6.1.1.4'
Si Si 0.0855 0.0743 'International Tables Vol C Tables 4.2.6.8 and 6.1.1.4'

loop_
_geom_angle_atom_site_label_1
_geom_angle_atom_site_label_2
_geom_angle_atom_site_label_3
_geom_angle
_geom_angle_site_symmetry_1
_geom_angle_site_symmetry_3
_geom_angle_publ_flag
C41 Si2 C38 106.76(14) . . ?
C40 Si2 C38 112.38(15) . . ?
C40 Si2 C41 107.62(16) . . ?
C39 Si2 C38 109.59(14) . . ?
C39 Si2 C41 108.67(16) . . ?
C39 Si2 C40 111.63(16) . . ?
C58 Si1 C65 97.9(4) . . ?
C59 Si1 C58 111.49(19) . . ?
C59 Si1 C65 106.1(4) . . ?
C60 Si1 C58 112.0(2) . . ?
C60 Si1 C65 114.9(5) . . ?
C60 Si1 C59 113.3(3) . . ?
C61 Si1 C58 112.1(4) . . ?
C61 Si1 C59 110.2(5) . . ?
C61 Si1 C60 97.0(4) . . ?
C23 O2 C4 116.3(2) . . ?
C24 O1 C1 114.9(2) . . ?
C15 C5 C6 119.0(3) . . ?
C15 C5 C4 120.3(2) . . ?
C6 C5 C4 120.7(2) . . ?
C5 C15 H15 119.0 . . ?
C5 C15 C16 122.0(3) . . ?
C16 C15 H15 119.0 . . ?
C3 C2 C1 120.6(2) . . ?
C7 C2 C3 119.0(3) . . ?
C7 C2 C1 120.4(3) . . ?
C5 C6 C1 120.0(2) . . ?
C18 C6 C5 119.6(2) . . ?
C18 C6 C1 120.4(2) . . ?
C50 C49 C52 121.2(3) . . ?
C48 C49 C52 121.1(3) . . ?
C48 C49 C50 117.7(3) . . ?
C2 C3 C4 120.4(2) . . ?
C10 C3 C2 119.7(3) . . ?
C10 C3 C4 119.8(3) . . ?
C26 C25 C4 122.6(2) . . ?
C26 C25 C30 117.9(3) . . ?
C30 C25 C4 119.4(2) . . ?
O1 C1 C2 110.0(2) . . ?
O1 C1 C6 110.8(2) . . ?
O1 C1 C55 103.1(2) . 3_666 ?
C2 C1 C6 110.4(2) . . ?
C2 C1 C55 110.9(2) . 3_666 ?
C6 C1 C55 111.5(2) . 3_666 ?
C9 C8 C11 119.0(3) . . ?
C7 C8 C9 118.7(3) . . ?
C7 C8 C11 122.3(3) . . ?
O2 C4 C5 110.6(2) . . ?
O2 C4 C3 111.1(2) . . ?
O2 C4 C25 103.7(2) . . ?
C5 C4 C25 109.9(2) . . ?
C3 C4 C5 110.0(2) . . ?
C3 C4 C25 111.4(2) . . ?
C8 C9 C10 118.5(3) . . ?
C8 C9 C14 119.1(3) . . ?
C10 C9 C14 122.4(3) . . ?
C18 C17 C16 118.2(3) . . ?
C18 C17 C22 122.9(3) . . ?
C22 C17 C16 118.9(3) . . ?
C2 C7 C8 122.3(3) . . ?
C2 C7 H7 118.9 . . ?
C8 C7 H7 118.9 . . ?
C36 C31 C28 121.5(3) . . ?
C32 C31 C28 120.4(3) . . ?
C32 C31 C36 118.1(3) . . ?
C29 C28 C31 122.1(3) . . ?
C27 C28 C31 120.3(2) . . ?
C27 C28 C29 117.6(3) . . ?
C53 C52 C49 122.3(3) . . ?
C57 C52 C49 120.5(3) . . ?
C57 C52 C53 117.2(3) . . ?
C6 C18 C17 122.2(3) . . ?
C6 C18 H18 118.9 . . ?
C17 C18 H18 118.9 . . ?
C35 C34 C37 121.3(3) . . ?
C35 C34 C33 117.9(3) . . ?
C33 C34 C37 120.8(3) . . ?
C54 C55 C1 120.9(2) . 3_666 ?
C56 C55 C1 121.6(2) . 3_666 ?
C56 C55 C54 117.5(3) . . ?
C34 C37 C45 115.0(2) . . ?
C38 C37 C34 122.1(3) . . ?
C38 C37 C45 122.9(3) . . ?
C3 C10 C9 121.7(3) . . ?
C3 C10 H10 119.1 . . ?
C9 C10 H10 119.1 . . ?
C49 C50 H50 119.4 . . ?
C51 C50 C49 121.1(3) . . ?
C51 C50 H50 119.4 . . ?
C15 C16 C17 118.9(2) . . ?
C15 C16 C19 122.0(3) . . ?
C19 C16 C17 119.0(3) . . ?
C31 C36 H36 119.6 . . ?
C35 C36 C31 120.7(3) . . ?
C35 C36 H36 119.6 . . ?
C25 C26 H26 119.6 . . ?
C25 C26 C27 120.8(3) . . ?
C27 C26 H26 119.6 . . ?
C49 C48 H48 119.5 . . ?
C47 C48 C49 121.1(3) . . ?
C47 C48 H48 119.5 . . ?
C12 C13 H13 119.8 . . ?
C14 C13 H13 119.8 . . ?
C14 C13 C12 120.4(3) . . ?
C28 C29 H29 119.5 . . ?
C30 C29 C28 121.0(3) . . ?
C30 C29 H29 119.5 . . ?
C34 C35 C36 121.2(3) . . ?
C34 C35 H35 119.4 . . ?
C36 C35 H35 119.4 . . ?
C8 C11 H11 119.9 . . ?
C12 C11 C8 120.3(3) . . ?
C12 C11 H11 119.9 . . ?
C47 C46 C45 121.4(3) . . ?
C51 C46 C45 121.1(3) . . ?
C51 C46 C47 117.4(3) . . ?
C28 C27 C26 121.3(3) . . ?
C28 C27 H27 119.3 . . ?
C26 C27 H27 119.3 . . ?
C17 C22 H22 119.8 . . ?
C21 C22 C17 120.3(3) . . ?
C21 C22 H22 119.8 . . ?
C22 C21 H21 119.7 . . ?
C22 C21 C20 120.6(3) . . ?
C20 C21 H21 119.7 . . ?
C21 C20 H20 119.7 . . ?
C19 C20 C21 120.5(3) . . ?
C19 C20 H20 119.7 . . ?
C46 C45 C37 116.7(2) . . ?
C58 C45 C37 120.7(3) . . ?
C58 C45 C46 122.6(3) . . ?
C13 C12 H12 119.6 . . ?
C11 C12 C13 120.7(3) . . ?
C11 C12 H12 119.6 . . ?
C16 C19 H19 119.7 . . ?
C20 C19 C16 120.6(3) . . ?
C20 C19 H19 119.7 . . ?
C9 C14 H14 119.7 . . ?
C13 C14 C9 120.6(3) . . ?
C13 C14 H14 119.7 . . ?
C34 C33 H33 119.5 . . ?
C32 C33 C34 121.0(3) . . ?
C32 C33 H33 119.5 . . ?
Si2 C38 H38 115.0 . . ?
C37 C38 Si2 130.1(2) . . ?
C37 C38 H38 115.0 . . ?
C48 C47 C46 121.1(3) . . ?
C48 C47 H47 119.5 . . ?
C46 C47 H47 119.5 . . ?
C50 C51 C46 121.6(3) . . ?
C50 C51 H51 119.2 . . ?
C46 C51 H51 119.2 . . ?
C55 C54 H54 119.3 . . ?
C53 C54 C55 121.4(3) . . ?
C53 C54 H54 119.3 . . ?
C52 C53 H53 119.4 . . ?
C54 C53 C52 121.2(3) . . ?
C54 C53 H53 119.4 . . ?
C25 C30 H30 119.4 . . ?
C29 C30 C25 121.2(3) . . ?
C29 C30 H30 119.4 . . ?
O2 C23 H23A 109.5 . . ?
O2 C23 H23B 109.5 . . ?
O2 C23 H23C 109.5 . . ?
H23A C23 H23B 109.5 . . ?
H23A C23 H23C 109.5 . . ?
H23B C23 H23C 109.5 . . ?
C31 C32 H32 119.5 . . ?
C33 C32 C31 121.0(3) . . ?
C33 C32 H32 119.5 . . ?
O1 C24 H24A 109.5 . . ?
O1 C24 H24B 109.5 . . ?
O1 C24 H24C 109.5 . . ?
H24A C24 H24B 109.5 . . ?
H24A C24 H24C 109.5 . . ?
H24B C24 H24C 109.5 . . ?
C52 C57 H57 119.3 . . ?
C52 C57 C56 121.5(3) . . ?
C56 C57 H57 119.3 . . ?
C55 C56 C57 121.2(3) . . ?
C55 C56 H56 119.4 . . ?
C57 C56 H56 119.4 . . ?
Si1 C58 H58 113.0 . . ?
C45 C58 Si1 134.0(2) . . ?
C45 C58 H58 113.0 . . ?
Si2 C41 H41A 108.7 . . ?
Si2 C41 H41B 108.7 . . ?
H41A C41 H41B 107.6 . . ?
C42 C41 Si2 114.0(2) . . ?
C42 C41 H41A 108.7 . . ?
C42 C41 H41B 108.7 . . ?
C41 C42 H42A 108.5 . . ?
C41 C42 H42B 108.5 . . ?
H42A C42 H42B 107.5 . . ?
C43 C42 C41 114.9(3) . . ?
C43 C42 H42A 108.5 . . ?
C43 C42 H42B 108.5 . . ?
Si2 C40 H40A 109.5 . . ?
Si2 C40 H40B 109.5 . . ?
Si2 C40 H40C 109.5 . . ?
H40A C40 H40B 109.5 . . ?
H40A C40 H40C 109.5 . . ?
H40B C40 H40C 109.5 . . ?
C69 C70 H70 119.2 . . ?
C69 C70 C71 121.6(4) . . ?
C71 C70 H70 119.2 . . ?
Si2 C39 H39A 109.5 . . ?
Si2 C39 H39B 109.5 . . ?
Si2 C39 H39C 109.5 . . ?
H39A C39 H39B 109.5 . . ?
H39A C39 H39C 109.5 . . ?
H39B C39 H39C 109.5 . . ?
C70 C69 C74 118.6(4) . . ?
C70 C69 C75 120.3(4) . . ?
C74 C69 C75 121.0(4) . . ?
C78 C77 H77 118.9 . . ?
C76 C77 H77 118.9 . . ?
C76 C77 C78 122.1(5) . . ?
C42 C43 H43A 109.2 . . ?
C42 C43 H43B 109.2 . . ?
C42 C43 C44 112.1(3) . . ?
H43A C43 H43B 107.9 . . ?
C44 C43 H43A 109.2 . . ?
C44 C43 H43B 109.2 . . ?
C73 C72 H72 120.3 . . ?
C71 C72 H72 120.3 . . ?
C71 C72 C73 119.3(4) . . ?
C69 C74 H74 120.7 . . ?
C73 C74 C69 118.6(4) . . ?
C73 C74 H74 120.7 . . ?
C77 C78 H78 120.8 . . ?
C77 C78 C79 118.5(4) . . ?
C79 C78 H78 120.8 . . ?
C72 C73 C74 121.5(4) . . ?
C72 C73 H73 119.3 . . ?
C74 C73 H73 119.3 . . ?
C70 C71 H71 119.8 . . ?
C72 C71 C70 120.4(4) . . ?
C72 C71 H71 119.8 . . ?
C43 C44 H44A 109.5 . . ?
C43 C44 H44B 109.5 . . ?
C43 C44 H44C 109.5 . . ?
H44A C44 H44B 109.5 . . ?
H44A C44 H44C 109.5 . . ?
H44B C44 H44C 109.5 . . ?
C69 C75 H75A 109.5 . . ?
C69 C75 H75B 109.5 . . ?
C69 C75 H75C 109.5 . . ?
H75A C75 H75B 109.5 . . ?
H75A C75 H75C 109.5 . . ?
H75B C75 H75C 109.5 . . ?
C78 C79 H79 121.1 . . ?
C78 C79 C80 117.8(5) . . ?
C80 C79 H79 121.1 . . ?
C79 C80 H80 120.2 . . ?
C81 C80 C79 119.6(5) . . ?
C81 C80 H80 120.2 . . ?
C77 C76 C82 123.4(7) . . ?
C81 C76 C77 120.0(6) . . ?
C81 C76 C82 116.5(6) . . ?
C80 C81 H81 119.1 . . ?
C76 C81 C80 121.9(6) . . ?
C76 C81 H81 119.1 . . ?
Si1 C65 H65A 108.0 . . ?
Si1 C65 H65B 108.0 . . ?
H65A C65 H65B 107.3 . . ?
C66 C65 Si1 117.0(8) . . ?
C66 C65 H65A 108.0 . . ?
C66 C65 H65B 108.0 . . ?
Si1 C59 H59A 109.5 . . ?
Si1 C59 H59B 109.5 . . ?
Si1 C59 H59C 109.5 . . ?
H59A C59 H59B 109.5 . . ?
H59A C59 H59C 109.5 . . ?
H59B C59 H59C 109.5 . . ?
Si1 C60 H60A 109.5 . . ?
Si1 C60 H60B 109.5 . . ?
Si1 C60 H60C 109.5 . . ?
H60A C60 H60B 109.5 . . ?
H60A C60 H60C 109.5 . . ?
H60B C60 H60C 109.5 . . ?
C76 C82 H82A 109.5 . . ?
C76 C82 H82B 109.5 . . ?
C76 C82 H82C 109.5 . . ?
H82A C82 H82B 109.5 . . ?
H82A C82 H82C 109.5 . . ?
H82B C82 H82C 109.5 . . ?
H67A C67 H67B 105.9 . . ?
C66 C67 H67A 105.2 . . ?
C66 C67 H67B 105.2 . . ?
C68 C67 H67A 105.2 . . ?
C68 C67 H67B 105.2 . . ?
C68 C67 C66 128.3(13) . . ?
H63A C63 H63B 108.8 . . ?
C62 C63 H63A 110.7 . . ?
C62 C63 H63B 110.7 . . ?
C64 C63 H63A 110.7 . . ?
C64 C63 H63B 110.7 . . ?
C64 C63 C62 105(2) . . ?
C63 C62 H62A 109.3 . . ?
C63 C62 H62B 109.3 . . ?
H62A C62 H62B 108.0 . . ?
C61 C62 C63 111.6(11) . . ?
C61 C62 H62A 109.3 . . ?
C61 C62 H62B 109.3 . . ?
C65 C66 C67 122.4(9) . . ?
C65 C66 H66A 106.7 . . ?
C65 C66 H66B 106.7 . . ?
C67 C66 H66A 106.7 . . ?
C67 C66 H66B 106.7 . . ?
H66A C66 H66B 106.6 . . ?
Si1 C61 H61A 109.3 . . ?
Si1 C61 H61B 109.3 . . ?
C62 C61 Si1 111.4(9) . . ?
C62 C61 H61A 109.3 . . ?
C62 C61 H61B 109.3 . . ?
H61A C61 H61B 108.0 . . ?
C67 C68 H68A 109.5 . . ?
C67 C68 H68B 109.5 . . ?
C67 C68 H68C 109.5 . . ?
H68A C68 H68B 109.5 . . ?
H68A C68 H68C 109.5 . . ?
H68B C68 H68C 109.5 . . ?
C63 C64 H64A 109.5 . . ?
C63 C64 H64B 109.5 . . ?
C63 C64 H64C 109.5 . . ?
H64A C64 H64B 109.5 . . ?
H64A C64 H64C 109.5 . . ?
H64B C64 H64C 109.5 . . ?

loop_
_geom_bond_atom_site_label_1
_geom_bond_atom_site_label_2
_geom_bond_distance
_geom_bond_site_symmetry_2
_geom_bond_publ_flag
Si2 C38 1.878(3) . ?
Si2 C41 1.874(3) . ?
Si2 C40 1.867(4) . ?
Si2 C39 1.862(3) . ?
Si1 C58 1.860(3) . ?
Si1 C65 1.999(13) . ?
Si1 C59 1.851(5) . ?
Si1 C60 1.844(6) . ?
Si1 C61 1.761(14) . ?
O2 C4 1.442(3) . ?
O2 C23 1.432(3) . ?
O1 C1 1.444(3) . ?
O1 C24 1.436(3) . ?
C5 C15 1.379(4) . ?
C5 C6 1.418(4) . ?
C5 C4 1.522(4) . ?
C15 H15 0.9300 . ?
C15 C16 1.406(4) . ?
C2 C3 1.414(4) . ?
C2 C1 1.524(4) . ?
C2 C7 1.378(4) . ?
C6 C1 1.524(4) . ?
C6 C18 1.374(4) . ?
C49 C52 1.489(4) . ?
C49 C50 1.390(4) . ?
C49 C48 1.389(4) . ?
C3 C4 1.522(4) . ?
C3 C10 1.372(4) . ?
C25 C4 1.535(4) . ?
C25 C26 1.385(4) . ?
C25 C30 1.387(4) . ?
C1 C55 1.548(4) 3_666 ?
C8 C9 1.412(4) . ?
C8 C7 1.405(4) . ?
C8 C11 1.421(4) . ?
C9 C10 1.416(4) . ?
C9 C14 1.416(4) . ?
C17 C18 1.408(4) . ?
C17 C16 1.420(4) . ?
C17 C22 1.415(4) . ?
C7 H7 0.9300 . ?
C31 C28 1.488(4) . ?
C31 C36 1.392(4) . ?
C31 C32 1.388(4) . ?
C28 C29 1.395(4) . ?
C28 C27 1.384(4) . ?
C52 C53 1.392(4) . ?
C52 C57 1.386(4) . ?
C18 H18 0.9300 . ?
C34 C37 1.497(4) . ?
C34 C35 1.384(4) . ?
C34 C33 1.393(4) . ?
C55 C1 1.548(4) 3_666 ?
C55 C54 1.391(4) . ?
C55 C56 1.380(4) . ?
C37 C45 1.499(4) . ?
C37 C38 1.344(4) . ?
C10 H10 0.9300 . ?
C50 H50 0.9300 . ?
C50 C51 1.382(4) . ?
C16 C19 1.414(4) . ?
C36 H36 0.9300 . ?
C36 C35 1.386(4) . ?
C26 H26 0.9300 . ?
C26 C27 1.387(4) . ?
C48 H48 0.9300 . ?
C48 C47 1.387(4) . ?
C13 H13 0.9300 . ?
C13 C12 1.406(4) . ?
C13 C14 1.362(4) . ?
C29 H29 0.9300 . ?
C29 C30 1.379(4) . ?
C35 H35 0.9300 . ?
C11 H11 0.9300 . ?
C11 C12 1.361(4) . ?
C46 C45 1.492(4) . ?
C46 C47 1.396(4) . ?
C46 C51 1.383(4) . ?
C27 H27 0.9300 . ?
C22 H22 0.9300 . ?
C22 C21 1.371(4) . ?
C21 H21 0.9300 . ?
C21 C20 1.400(4) . ?
C20 H20 0.9300 . ?
C20 C19 1.362(4) . ?
C45 C58 1.343(4) . ?
C12 H12 0.9300 . ?
C19 H19 0.9300 . ?
C14 H14 0.9300 . ?
C33 H33 0.9300 . ?
C33 C32 1.381(4) . ?
C38 H38 0.9300 . ?
C47 H47 0.9300 . ?
C51 H51 0.9300 . ?
C54 H54 0.9300 . ?
C54 C53 1.380(4) . ?
C53 H53 0.9300 . ?
C30 H30 0.9300 . ?
C23 H23A 0.9600 . ?
C23 H23B 0.9600 . ?
C23 H23C 0.9600 . ?
C32 H32 0.9300 . ?
C24 H24A 0.9600 . ?
C24 H24B 0.9600 . ?
C24 H24C 0.9600 . ?
C57 H57 0.9300 . ?
C57 C56 1.386(4) . ?
C56 H56 0.9300 . ?
C58 H58 0.9300 . ?
C41 H41A 0.9700 . ?
C41 H41B 0.9700 . ?
C41 C42 1.537(4) . ?
C42 H42A 0.9700 . ?
C42 H42B 0.9700 . ?
C42 C43 1.518(5) . ?
C40 H40A 0.9600 . ?
C40 H40B 0.9600 . ?
C40 H40C 0.9600 . ?
C70 H70 0.9300 . ?
C70 C69 1.350(5) . ?
C70 C71 1.385(5) . ?
C39 H39A 0.9600 . ?
C39 H39B 0.9600 . ?
C39 H39C 0.9600 . ?
C69 C74 1.423(6) . ?
C69 C75 1.487(5) . ?
C77 H77 0.9300 . ?
C77 C78 1.365(5) . ?
C77 C76 1.352(6) . ?
C43 H43A 0.9700 . ?
C43 H43B 0.9700 . ?
C43 C44 1.523(5) . ?
C72 H72 0.9300 . ?
C72 C73 1.371(5) . ?
C72 C71 1.358(5) . ?
C74 H74 0.9300 . ?
C74 C73 1.380(5) . ?
C78 H78 0.9300 . ?
C78 C79 1.389(6) . ?
C73 H73 0.9300 . ?
C71 H71 0.9300 . ?
C44 H44A 0.9600 . ?
C44 H44B 0.9600 . ?
C44 H44C 0.9600 . ?
C75 H75A 0.9600 . ?
C75 H75B 0.9600 . ?
C75 H75C 0.9600 . ?
C79 H79 0.9300 . ?
C79 C80 1.419(9) . ?
C80 H80 0.9300 . ?
C80 C81 1.351(10) . ?
C76 C81 1.313(9) . ?
C76 C82 1.516(9) . ?
C81 H81 0.9300 . ?
C65 H65A 0.9700 . ?
C65 H65B 0.9700 . ?
C65 C66 1.513(15) . ?
C59 H59A 0.9600 . ?
C59 H59B 0.9600 . ?
C59 H59C 0.9600 . ?
C60 H60A 0.9600 . ?
C60 H60B 0.9600 . ?
C60 H60C 0.9600 . ?
C82 H82A 0.9600 . ?
C82 H82B 0.9600 . ?
C82 H82C 0.9600 . ?
C67 H67A 0.9700 . ?
C67 H67B 0.9700 . ?
C67 C66 1.580(13) . ?
C67 C68 1.051(19) . ?
C63 H63A 0.9700 . ?
C63 H63B 0.9700 . ?
C63 C62 1.619(15) . ?
C63 C64 1.05(3) . ?
C62 H62A 0.9700 . ?
C62 H62B 0.9700 . ?
C62 C61 1.540(13) . ?
C66 H66A 0.9700 . ?
C66 H66B 0.9700 . ?
C61 H61A 0.9700 . ?
C61 H61B 0.9700 . ?
C68 H68A 0.9600 . ?
C68 H68B 0.9600 . ?
C68 H68C 0.9600 . ?
C64 H64A 0.9600 . ?
C64 H64B 0.9600 . ?
C64 H64C 0.9600 . ?
